data_7059321
loop_
_publ_author_name
'Fernandes, Rodney A.'
'Gangani, Ashvin J.'
'Kunkalkar, Rupesh A.'

_publ_section_title
;
 Metal-free annulative hydrosulfonation of propiolate esters: synthesis of
 4-sulfonates of coumarins and butenolides
;
_journal_issue 10
_journal_name_full 'New Journal of Chemistry'
_journal_page_first 3970
_journal_page_last 3984
_journal_paper_doi 10.1039/C9NJ06438A
_journal_volume 44
_journal_year 2020
_chemical_formula_moiety 'C17 H14 O5 S'
_chemical_formula_sum 'C17 H14 O5 S'
_chemical_formula_weight 330.35
_space_group_crystal_system monoclinic
_space_group_IT_number 14
_space_group_name_Hall '-P 2yn'
_space_group_name_H-M_alt 'P 1 21/n 1'
_atom_sites_solution_hydrogens geom
_atom_sites_solution_primary dual
_audit_creation_date 2019-07-19
_audit_creation_method
;
Olex2 1.2-ac3
(compiled 2017.08.10 svn.r3458 for OlexSys, GUI svn.r5381)
;
_audit_update_record
;
2019-07-23 deposited with the CCDC.	2020-02-14 downloaded from the CCDC.
;
_cell_angle_alpha 90
_cell_angle_beta 103.300(6)
_cell_angle_gamma 90
_cell_formula_units_Z 4
_cell_length_a 9.5139(6)
_cell_length_b 11.8830(8)
_cell_length_c 13.6051(9)
_cell_measurement_reflns_used 2749
_cell_measurement_temperature 293(2)
_cell_measurement_theta_max 30.2300
_cell_measurement_theta_min 2.3620
_cell_volume 1496.85(17)
_computing_cell_refinement 'CrysAlisPro 1.171.39.46 (Rigaku OD, 2018)'
_computing_data_collection 'CrysAlisPro 1.171.39.46 (Rigaku OD, 2018)'
_computing_data_reduction 'CrysAlisPro 1.171.39.46 (Rigaku OD, 2018)'
_computing_molecular_graphics 'Olex2 (Dolomanov et al., 2009)'
_computing_publication_material 'Olex2 (Dolomanov et al., 2009)'
_computing_structure_refinement 'ShelXL (Sheldrick, 2015)'
_computing_structure_solution 'ShelXT (Sheldrick, 2015)'
_diffrn_ambient_temperature 293(2)
_diffrn_detector 'CCD plate'
_diffrn_measured_fraction_theta_full 0.970
_diffrn_measured_fraction_theta_max 0.970
_diffrn_measurement_details
;
List of Runs (angles in degrees, time in seconds):

  # Type    Start    End  Width  t~exp~   \w     \q     \k     \f   Frames
#--------------------------------------------------------------------------
  1  \w    -79.00  70.00   1.00    8.00    --  -20.00   0.00  36.00  149
  2  \w    -93.00 -72.00   1.00    8.00    --  -20.00 -72.00-108.00   21
;
_diffrn_measurement_device 'abstract diffractometer'
_diffrn_measurement_device_type 'dtrek-CrysAlisPro-abstract goniometer imported rigaku-d*trek images'
_diffrn_measurement_method '\w scans'
_diffrn_orient_matrix_type 'CrysAlisPro convention (1999,Acta A55,543-557)'
_diffrn_orient_matrix_UB_11 -0.0684862000
_diffrn_orient_matrix_UB_12 -0.0230637000
_diffrn_orient_matrix_UB_13 -0.0228403000
_diffrn_orient_matrix_UB_21 0.0085045000
_diffrn_orient_matrix_UB_22 0.0178791000
_diffrn_orient_matrix_UB_23 -0.0480296000
_diffrn_orient_matrix_UB_31 0.0332468000
_diffrn_orient_matrix_UB_32 -0.0520702000
_diffrn_orient_matrix_UB_33 -0.0064219000
_diffrn_radiation_monochromator graphite
_diffrn_radiation_probe x-ray
_diffrn_radiation_type MoK\a
_diffrn_radiation_wavelength 0.71073
_diffrn_reflns_av_R_equivalents 0.0496
_diffrn_reflns_av_unetI/netI 0.0758
_diffrn_reflns_Laue_measured_fraction_full 0.970
_diffrn_reflns_Laue_measured_fraction_max 0.970
_diffrn_reflns_limit_h_max 7
_diffrn_reflns_limit_h_min -11
_diffrn_reflns_limit_k_max 10
_diffrn_reflns_limit_k_min -13
_diffrn_reflns_limit_l_max 16
_diffrn_reflns_limit_l_min -16
_diffrn_reflns_number 4668
_diffrn_reflns_point_group_measured_fraction_full 0.970
_diffrn_reflns_point_group_measured_fraction_max 0.970
_diffrn_reflns_theta_full 24.996
_diffrn_reflns_theta_max 24.996
_diffrn_reflns_theta_min 2.303
_diffrn_source 'fine-focus sealed X-ray tube'
_diffrn_source_type 'Enhance (Mo) X-ray Source'
_exptl_absorpt_coefficient_mu 0.240
_exptl_absorpt_correction_T_max 1.00000
_exptl_absorpt_correction_T_min 0.85419
_exptl_absorpt_correction_type multi-scan
_exptl_absorpt_process_details
;
CrysAlisPro 1.171.39.46 (Rigaku Oxford Diffraction, 2018)
Empirical absorption correction using spherical harmonics,
 implemented in SCALE3 ABSPACK scaling algorithm.
;
_exptl_crystal_colour colourless
_exptl_crystal_density_diffrn 1.466
_exptl_crystal_description prism
_exptl_crystal_F_000 688
_exptl_crystal_size_max 0.20
_exptl_crystal_size_mid 0.12
_exptl_crystal_size_min 0.05
_refine_diff_density_max 0.293
_refine_diff_density_min -0.566
_refine_diff_density_rms 0.091
_refine_ls_extinction_method none
_refine_ls_goodness_of_fit_ref 1.053
_refine_ls_hydrogen_treatment constr
_refine_ls_matrix_type full
_refine_ls_number_parameters 210
_refine_ls_number_reflns 2559
_refine_ls_number_restraints 0
_refine_ls_restrained_S_all 1.053
_refine_ls_R_factor_all 0.0732
_refine_ls_R_factor_gt 0.0510
_refine_ls_shift/su_max 0.005
_refine_ls_shift/su_mean 0.000
_refine_ls_structure_factor_coef Fsqd
_refine_ls_weighting_details 'w=1/[\s^2^(Fo^2^)+(0.0532P)^2^+0.7441P] where P=(Fo^2^+2Fc^2^)/3'
_refine_ls_weighting_scheme calc
_refine_ls_wR_factor_gt 0.1134
_refine_ls_wR_factor_ref 0.1310
_reflns_Friedel_coverage 0.000
_reflns_number_gt 1986
_reflns_number_total 2559
_reflns_threshold_expression 'I > 2\s(I)'
_cod_data_source_file c9nj06438a2.cif
_cod_data_source_block raf-rku-2-061-pc-ptsa_mo
_cod_depositor_comments
;

 Adding full bibliography for 7059321.cif.

2025-01-30
Z value and formula fixed to values more according to usual
chemical conventions.                 miguel
;
_cod_original_formula_sum 'C11.33 H9.33 O3.33 S0.67'
_cod_original_formula_weight 220.23
_cod_original_formula_moiety '0.67(C17 H14 O5 S)'
_cod_original_formula_units_Z 6
_cod_original_cell_volume 1496.86(18)
_cod_database_code 7059321
_shelx_shelxl_version_number 2014/7
_shelx_space_group_comment
;
The symmetry employed for this shelxl refinement is uniquely defined
by the following loop, which should always be used as a source of
symmetry information in preference to the above space-group names.
They are only intended as comments.
;
_reflns_odcompleteness_completeness 82.78
_reflns_odcompleteness_iscentric 1
_reflns_odcompleteness_theta 31.09
_olex2_refinement_description
;
1. Fixed Uiso
 At 1.2 times of:
  All C(H) groups
 At 1.5 times of:
  All C(H,H,H) groups
2.a Aromatic/amide H refined with riding coordinates:
 C00A(H00D), C00B(H00E), C00E(H00I), C00F(H00J), C00G(H00K), C00K(H00L),
 C00L(H00M), C00M(H00N)
2.b Idealised Me refined as rotating group:
 C009(H00A,H00B,H00C), C00C(H00F,H00G,H00H)
;
_olex2_submission_special_instructions 'No special instructions were received'
_oxdiff_exptl_absorpt_empirical_details
;
Empirical correction (ABSPACK) includes:
- Absorption correction using spherical harmonics
- Frame scaling
- Detector area scaling
;
_oxdiff_exptl_absorpt_empirical_full_max 1.246
_oxdiff_exptl_absorpt_empirical_full_min 0.757

loop_
_space_group_symop_operation_xyz
'x, y, z'
'-x+1/2, y+1/2, -z+1/2'
'-x, -y, -z'
'x-1/2, -y-1/2, z-1/2'

loop_
_atom_site_label
_atom_site_type_symbol
_atom_site_fract_x
_atom_site_fract_y
_atom_site_fract_z
_atom_site_U_iso_or_equiv
_atom_site_adp_type
_atom_site_occupancy
_atom_site_site_symmetry_order
_atom_site_calc_flag
_atom_site_refinement_flags_posn
_atom_site_refinement_flags_adp
_atom_site_refinement_flags_occupancy
_atom_site_disorder_assembly
_atom_site_disorder_group
S01 S 0.79998(8) 0.35538(6) 0.32199(5) 0.0207(2) Uani 1 1 d . . . . .
O002 O 0.7035(2) 0.44843(17) 0.36425(15) 0.0256(5) Uani 1 1 d . . . . .
O003 O 0.7581(2) 0.24676(16) 0.34813(16) 0.0314(6) Uani 1 1 d . . . . .
O004 O 0.9474(2) 0.38853(18) 0.35548(16) 0.0301(5) Uani 1 1 d . . . . .
O005 O 0.7546(2) 0.53381(16) 0.66625(15) 0.0247(5) Uani 1 1 d . . . . .
O006 O 0.8976(2) 0.38828(18) 0.71658(16) 0.0325(6) Uani 1 1 d . . . . .
C007 C 0.7270(3) 0.4713(2) 0.4664(2) 0.0208(7) Uani 1 1 d . . . . .
C008 C 0.5064(3) 0.7379(2) 0.4432(2) 0.0223(7) Uani 1 1 d . . . . .
C009 C 0.4100(3) 0.8113(3) 0.3649(2) 0.0294(8) Uani 1 1 d . . . . .
H00A H 0.4211 0.7907 0.2988 0.044 Uiso 1 1 calc GR . . . .
H00B H 0.4366 0.8888 0.3777 0.044 Uiso 1 1 calc GR . . . .
H00C H 0.3112 0.8010 0.3684 0.044 Uiso 1 1 calc GR . . . .
C00A C 0.7345(3) 0.4935(3) 0.0479(2) 0.0282(7) Uani 1 1 d . . . . .
H00D H 0.7610 0.5588 0.0191 0.034 Uiso 1 1 calc R . . . .
C00B C 0.5698(3) 0.6419(2) 0.4158(2) 0.0222(7) Uani 1 1 d . . . . .
H00E H 0.5554 0.6233 0.3478 0.027 Uiso 1 1 calc R . . . .
C00C C 0.6069(3) 0.4312(3) -0.1264(2) 0.0339(8) Uani 1 1 d . . . . .
H00F H 0.5730 0.5068 -0.1408 0.051 Uiso 1 1 calc GR . . . .
H00G H 0.5313 0.3793 -0.1553 0.051 Uiso 1 1 calc GR . . . .
H00H H 0.6889 0.4183 -0.1549 0.051 Uiso 1 1 calc GR . . . .
C00D C 0.6553(3) 0.5721(2) 0.4885(2) 0.0192(6) Uani 1 1 d . . . . .
C00E C 0.5296(3) 0.7636(3) 0.5458(2) 0.0276(7) Uani 1 1 d . . . . .
H00I H 0.4882 0.8284 0.5652 0.033 Uiso 1 1 calc R . . . .
C00F C 0.8077(3) 0.4089(2) 0.5406(2) 0.0246(7) Uani 1 1 d . . . . .
H00J H 0.8527 0.3444 0.5241 0.030 Uiso 1 1 calc R . . . .
C00G C 0.7803(3) 0.4772(2) 0.1515(2) 0.0248(7) Uani 1 1 d . . . . .
H00K H 0.8389 0.5299 0.1919 0.030 Uiso 1 1 calc R . . . .
C00H C 0.8260(3) 0.4397(2) 0.6454(2) 0.0253(7) Uani 1 1 d . . . . .
C00I C 0.7366(3) 0.3806(2) 0.1931(2) 0.0199(6) Uani 1 1 d . . . . .
C00J C 0.6736(3) 0.5999(2) 0.5900(2) 0.0211(7) Uani 1 1 d . . . . .
C00K C 0.6487(3) 0.3013(2) 0.1338(2) 0.0255(7) Uani 1 1 d . . . . .
H00L H 0.6177 0.2378 0.1627 0.031 Uiso 1 1 calc R . . . .
C00L C 0.6086(3) 0.3189(3) 0.0310(2) 0.0266(7) Uani 1 1 d . . . . .
H00M H 0.5520 0.2652 -0.0096 0.032 Uiso 1 1 calc R . . . .
C00M C 0.6119(3) 0.6960(3) 0.6192(2) 0.0259(7) Uani 1 1 d . . . . .
H00N H 0.6258 0.7146 0.6872 0.031 Uiso 1 1 calc R . . . .
C00N C 0.6501(3) 0.4140(3) -0.0132(2) 0.0242(7) Uani 1 1 d . . . . .

loop_
_atom_site_aniso_label
_atom_site_aniso_U_11
_atom_site_aniso_U_22
_atom_site_aniso_U_33
_atom_site_aniso_U_23
_atom_site_aniso_U_13
_atom_site_aniso_U_12
S01 0.0243(4) 0.0211(4) 0.0158(4) -0.0001(3) 0.0030(3) 0.0018(3)
O002 0.0313(11) 0.0294(12) 0.0142(11) -0.0032(9) 0.0015(9) 0.0086(9)
O003 0.0470(13) 0.0228(12) 0.0242(13) 0.0022(10) 0.0078(11) -0.0010(10)
O004 0.0232(11) 0.0439(13) 0.0216(12) 0.0037(11) 0.0019(9) -0.0005(10)
O005 0.0296(11) 0.0272(11) 0.0162(11) -0.0001(9) 0.0029(9) -0.0003(9)
O006 0.0440(13) 0.0305(12) 0.0190(12) 0.0062(10) -0.0009(10) 0.0015(11)
C007 0.0212(14) 0.0261(16) 0.0156(15) -0.0028(13) 0.0050(12) -0.0016(13)
C008 0.0171(14) 0.0261(16) 0.0238(17) -0.0009(14) 0.0053(12) 0.0003(13)
C009 0.0272(16) 0.0338(18) 0.0270(19) 0.0006(15) 0.0056(14) 0.0052(14)
C00A 0.0318(17) 0.0300(17) 0.0216(18) 0.0042(15) 0.0039(14) -0.0045(15)
C00B 0.0213(15) 0.0281(16) 0.0170(16) -0.0011(13) 0.0038(13) -0.0031(13)
C00C 0.0343(18) 0.046(2) 0.0209(18) 0.0026(16) 0.0057(14) 0.0025(16)
C00D 0.0192(14) 0.0206(15) 0.0176(16) 0.0001(13) 0.0037(12) -0.0046(12)
C00E 0.0246(16) 0.0281(17) 0.0303(18) -0.0066(15) 0.0064(14) 0.0017(14)
C00F 0.0317(16) 0.0210(16) 0.0209(17) 0.0014(13) 0.0055(14) 0.0005(14)
C00G 0.0284(16) 0.0238(16) 0.0198(17) -0.0024(14) 0.0003(13) -0.0054(13)
C00H 0.0293(16) 0.0239(16) 0.0229(18) 0.0035(14) 0.0063(14) -0.0035(14)
C00I 0.0206(14) 0.0216(16) 0.0181(16) -0.0001(13) 0.0058(12) 0.0031(13)
C00J 0.0196(14) 0.0245(16) 0.0185(16) 0.0024(13) 0.0029(12) -0.0034(13)
C00K 0.0297(16) 0.0230(16) 0.0239(17) 0.0003(14) 0.0061(14) -0.0038(14)
C00L 0.0238(15) 0.0302(17) 0.0229(17) -0.0060(15) -0.0006(13) -0.0053(14)
C00M 0.0249(16) 0.0347(18) 0.0168(16) -0.0063(14) 0.0023(13) -0.0017(14)
C00N 0.0199(14) 0.0338(18) 0.0176(16) -0.0017(14) 0.0014(12) 0.0058(14)

loop_
_atom_type_symbol
_atom_type_description
_atom_type_scat_dispersion_real
_atom_type_scat_dispersion_imag
_atom_type_scat_source
C C 0.0033 0.0016 'International Tables Vol C Tables 4.2.6.8 and 6.1.1.4'
H H 0.0000 0.0000 'International Tables Vol C Tables 4.2.6.8 and 6.1.1.4'
O O 0.0106 0.0060 'International Tables Vol C Tables 4.2.6.8 and 6.1.1.4'
S S 0.1246 0.1234 'International Tables Vol C Tables 4.2.6.8 and 6.1.1.4'

loop_
_geom_angle_atom_site_label_1
_geom_angle_atom_site_label_2
_geom_angle_atom_site_label_3
_geom_angle
_geom_angle_site_symmetry_1
_geom_angle_site_symmetry_3
_geom_angle_publ_flag
O002 S01 C00I 98.40(12) . . ?
O003 S01 O002 108.45(12) . . ?
O003 S01 O004 118.86(14) . . ?
O003 S01 C00I 110.85(14) . . ?
O004 S01 O002 107.03(12) . . ?
O004 S01 C00I 111.15(13) . . ?
C007 O002 S01 121.07(18) . . ?
C00H O005 C00J 121.6(2) . . ?
O002 C007 C00D 113.5(2) . . ?
C00F C007 O002 125.4(3) . . ?
C00F C007 C00D 121.2(3) . . ?
C00B C008 C009 121.2(3) . . ?
C00B C008 C00E 118.2(3) . . ?
C00E C008 C009 120.6(3) . . ?
C008 C009 H00A 109.5 . . ?
C008 C009 H00B 109.5 . . ?
C008 C009 H00C 109.5 . . ?
H00A C009 H00B 109.5 . . ?
H00A C009 H00C 109.5 . . ?
H00B C009 H00C 109.5 . . ?
C00G C00A H00D 119.4 . . ?
C00N C00A H00D 119.4 . . ?
C00N C00A C00G 121.1(3) . . ?
C008 C00B H00E 119.4 . . ?
C008 C00B C00D 121.2(3) . . ?
C00D C00B H00E 119.4 . . ?
H00F C00C H00G 109.5 . . ?
H00F C00C H00H 109.5 . . ?
H00G C00C H00H 109.5 . . ?
C00N C00C H00F 109.5 . . ?
C00N C00C H00G 109.5 . . ?
C00N C00C H00H 109.5 . . ?
C00B C00D C007 124.8(3) . . ?
C00J C00D C007 116.5(3) . . ?
C00J C00D C00B 118.8(3) . . ?
C008 C00E H00I 119.0 . . ?
C00M C00E C008 122.0(3) . . ?
C00M C00E H00I 119.0 . . ?
C007 C00F H00J 119.3 . . ?
C007 C00F C00H 121.4(3) . . ?
C00H C00F H00J 119.3 . . ?
C00A C00G H00K 120.8 . . ?
C00I C00G C00A 118.5(3) . . ?
C00I C00G H00K 120.8 . . ?
O005 C00H C00F 117.3(3) . . ?
O006 C00H O005 117.3(3) . . ?
O006 C00H C00F 125.4(3) . . ?
C00G C00I S01 119.1(2) . . ?
C00G C00I C00K 121.4(3) . . ?
C00K C00I S01 119.4(2) . . ?
O005 C00J C00D 122.0(3) . . ?
C00M C00J O005 116.9(3) . . ?
C00M C00J C00D 121.1(3) . . ?
C00I C00K H00L 120.8 . . ?
C00L C00K C00I 118.5(3) . . ?
C00L C00K H00L 120.8 . . ?
C00K C00L H00M 119.1 . . ?
C00K C00L C00N 121.7(3) . . ?
C00N C00L H00M 119.1 . . ?
C00E C00M C00J 118.8(3) . . ?
C00E C00M H00N 120.6 . . ?
C00J C00M H00N 120.6 . . ?
C00A C00N C00C 120.2(3) . . ?
C00L C00N C00A 118.7(3) . . ?
C00L C00N C00C 121.0(3) . . ?

loop_
_geom_bond_atom_site_label_1
_geom_bond_atom_site_label_2
_geom_bond_distance
_geom_bond_site_symmetry_2
_geom_bond_publ_flag
S01 O002 1.624(2) . ?
S01 O003 1.420(2) . ?
S01 O004 1.427(2) . ?
S01 C00I 1.744(3) . ?
O002 C007 1.383(3) . ?
O005 C00H 1.372(3) . ?
O005 C00J 1.385(3) . ?
O006 C00H 1.213(4) . ?
C007 C00D 1.444(4) . ?
C007 C00F 1.343(4) . ?
C008 C009 1.513(4) . ?
C008 C00B 1.381(4) . ?
C008 C00E 1.396(4) . ?
C009 H00A 0.9600 . ?
C009 H00B 0.9600 . ?
C009 H00C 0.9600 . ?
C00A H00D 0.9300 . ?
C00A C00G 1.389(4) . ?
C00A C00N 1.386(4) . ?
C00B H00E 0.9300 . ?
C00B C00D 1.399(4) . ?
C00C H00F 0.9600 . ?
C00C H00G 0.9600 . ?
C00C H00H 0.9600 . ?
C00C C00N 1.513(4) . ?
C00D C00J 1.391(4) . ?
C00E H00I 0.9300 . ?
C00E C00M 1.378(4) . ?
C00F H00J 0.9300 . ?
C00F C00H 1.443(4) . ?
C00G H00K 0.9300 . ?
C00G C00I 1.386(4) . ?
C00I C00K 1.388(4) . ?
C00J C00M 1.384(4) . ?
C00K H00L 0.9300 . ?
C00K C00L 1.378(4) . ?
C00L H00M 0.9300 . ?
C00L C00N 1.380(4) . ?
C00M H00N 0.9300 . ?
